data_7216078
loop_
_publ_author_name
'Tedesco, Consiglia'
'Immediata, Ivano'
'Gregoli, Luisa'
'Vitagliano, Luigi'
'Immirzi, Attilio'
'Neri, Placido'

_publ_section_title
;
 Interconnected water channels and isolated hydrophobic cavities in a
 calixarene-based, nanoporous supramolecular architecture
;
_journal_issue 73
_journal_name_full CrystEngComm
_journal_page_first 449
_journal_paper_doi 10.1039/b505375g
_journal_volume 7
_journal_year 2005
_chemical_formula_moiety '(C38 H44.67 O6.33), 3.22 (H2 O)'
_chemical_formula_sum 'C38 H51.12 O9.56'
_chemical_formula_weight 660.72
_chemical_name_systematic
;
?
;
_space_group_IT_number 222
_symmetry_cell_setting cubic
_symmetry_space_group_name_Hall '-P 4a 2bc 3'
_symmetry_space_group_name_H-M 'P n -3 n :2'
_atom_sites_solution_hydrogens geom
_atom_sites_solution_primary direct
_atom_sites_solution_secondary difmap
_audit_creation_method SHELXL-97
_cell_angle_alpha 90.00
_cell_angle_beta 90.00
_cell_angle_gamma 90.00
_cell_formula_units_Z 48
_cell_length_a 36.412(4)
_cell_length_b 36.412(4)
_cell_length_c 36.412(4)
_cell_measurement_temperature 293(2)
_cell_volume 48276(9)
_computing_molecular_graphics 'Mercury 1.2 (CCDC, 2004)'
_computing_structure_refinement 'SHELXL-97 (Sheldrick, 1997)'
_computing_structure_solution 'TRY (Immirzi, 2003)'
_diffrn_ambient_temperature 293(2)
_diffrn_measured_fraction_theta_full 0.924
_diffrn_measured_fraction_theta_max 0.924
_diffrn_radiation_type synchrotron
_diffrn_radiation_wavelength 0.93931
_diffrn_reflns_av_R_equivalents 0.0000
_diffrn_reflns_av_sigmaI/netI 0.0314
_diffrn_reflns_limit_h_max 31
_diffrn_reflns_limit_h_min 2
_diffrn_reflns_limit_k_max 24
_diffrn_reflns_limit_k_min 0
_diffrn_reflns_limit_l_max 19
_diffrn_reflns_limit_l_min 0
_diffrn_reflns_number 3386
_diffrn_reflns_theta_full 26.58
_diffrn_reflns_theta_max 26.58
_diffrn_reflns_theta_min 2.77
_exptl_absorpt_coefficient_mu 0.079
_exptl_absorpt_correction_type none
_exptl_crystal_colour white
_exptl_crystal_density_diffrn 1.103
_exptl_crystal_density_method 'not measured'
_exptl_crystal_description hexagonal
_exptl_crystal_F_000 17260
_exptl_crystal_size_max 0.3
_exptl_crystal_size_mid 0.2
_exptl_crystal_size_min 0.1
_refine_diff_density_max 0.001
_refine_diff_density_min -0.001
_refine_diff_density_rms 0.000
_refine_ls_extinction_method none
_refine_ls_goodness_of_fit_ref 2.105
_refine_ls_hydrogen_treatment constr
_refine_ls_matrix_type full
_refine_ls_number_parameters 432
_refine_ls_number_reflns 3386
_refine_ls_number_restraints 0
_refine_ls_restrained_S_all 2.105
_refine_ls_R_factor_all 0.1046
_refine_ls_R_factor_gt 0.1040
_refine_ls_shift/su_max 0.408
_refine_ls_shift/su_mean 0.003
_refine_ls_structure_factor_coef Fsqd
_refine_ls_weighting_details 'calc w=1/[\s^2^(Fo^2^)+(0.2000P)^2^+0.0000P] where P=(Fo^2^+2Fc^2^)/3'
_refine_ls_weighting_scheme calc
_refine_ls_wR_factor_gt 0.3804
_refine_ls_wR_factor_ref 0.3841
_reflns_number_gt 3303
_reflns_number_total 3386
_reflns_threshold_expression >2sigma(I)
_cod_data_source_file b505375g.txt
_cod_data_source_block ce10
_cod_original_sg_symbol_H-M 'P n -3 n'
_cod_database_code 7216078

loop_
_symmetry_equiv_pos_as_xyz
'x, y, z'
'-x+1/2, -y+1/2, z'
'-x+1/2, y, -z+1/2'
'x, -y+1/2, -z+1/2'
'z, x, y'
'z, -x+1/2, -y+1/2'
'-z+1/2, -x+1/2, y'
'-z+1/2, x, -y+1/2'
'y, z, x'
'-y+1/2, z, -x+1/2'
'y, -z+1/2, -x+1/2'
'-y+1/2, -z+1/2, x'
'y, x, -z+1/2'
'-y+1/2, -x+1/2, -z+1/2'
'y, -x+1/2, z'
'-y+1/2, x, z'
'x, z, -y+1/2'
'-x+1/2, z, y'
'-x+1/2, -z+1/2, -y+1/2'
'x, -z+1/2, y'
'z, y, -x+1/2'
'z, -y+1/2, x'
'-z+1/2, y, x'
'-z+1/2, -y+1/2, -x+1/2'
'-x, -y, -z'
'x-1/2, y-1/2, -z'
'x-1/2, -y, z-1/2'
'-x, y-1/2, z-1/2'
'-z, -x, -y'
'-z, x-1/2, y-1/2'
'z-1/2, x-1/2, -y'
'z-1/2, -x, y-1/2'
'-y, -z, -x'
'y-1/2, -z, x-1/2'
'-y, z-1/2, x-1/2'
'y-1/2, z-1/2, -x'
'-y, -x, z-1/2'
'y-1/2, x-1/2, z-1/2'
'-y, x-1/2, -z'
'y-1/2, -x, -z'
'-x, -z, y-1/2'
'x-1/2, -z, -y'
'x-1/2, z-1/2, y-1/2'
'-x, z-1/2, -y'
'-z, -y, x-1/2'
'-z, y-1/2, -x'
'z-1/2, -y, -x'
'z-1/2, y-1/2, x-1/2'

loop_
_atom_site_label
_atom_site_type_symbol
_atom_site_fract_x
_atom_site_fract_y
_atom_site_fract_z
_atom_site_U_iso_or_equiv
_atom_site_adp_type
_atom_site_occupancy
_atom_site_symmetry_multiplicity
_atom_site_calc_flag
_atom_site_refinement_flags
C1 C 0.87802(12) 0.06531(13) 0.62700(11) 0.172(2) Uani 1 1 d .
H1A H 0.8973 0.0527 0.6404 0.207 Uiso 1 1 calc R
H1B H 0.8749 0.0894 0.6380 0.207 Uiso 1 1 calc R
C2 C 0.89035(10) 0.07019(12) 0.58717(10) 0.156(2) Uani 1 1 d .
C3 C 0.91161(9) 0.04201(11) 0.57056(11) 0.151(2) Uani 1 1 d .
H3 H 0.9185 0.0214 0.5840 0.182 Uiso 1 1 calc R
C4 C 0.92177(10) 0.04563(10) 0.53474(12) 0.152(2) Uani 1 1 d .
C5 C 0.91051(9) 0.07450(11) 0.51330(10) 0.151(2) Uani 1 1 d .
H5 H 0.9168 0.0753 0.4886 0.182 Uiso 1 1 calc R
C6 C 0.88965(9) 0.10257(10) 0.52860(11) 0.149(2) Uani 1 1 d .
C7 C 0.88094(10) 0.09990(11) 0.56633(13) 0.154(2) Uani 1 1 d .
C8 C 0.87622(9) 0.13411(10) 0.50592(12) 0.154(2) Uani 1 1 d .
H8A H 0.8946 0.1398 0.4875 0.185 Uiso 1 1 calc R
H8B H 0.8738 0.1555 0.5217 0.185 Uiso 1 1 calc R
C9 C 0.84013(10) 0.12754(9) 0.48691(12) 0.148(2) Uani 1 1 d .
C10 C 0.80601(12) 0.13099(8) 0.50342(10) 0.143(2) Uani 1 1 d .
C11 C 0.77348(10) 0.12543(8) 0.48496(12) 0.143(2) Uani 1 1 d .
C12 C 0.77432(10) 0.11534(10) 0.44956(13) 0.152(2) Uani 1 1 d .
H12 H 0.7524 0.1116 0.4371 0.183 Uiso 1 1 calc R
C13 C 0.80794(11) 0.11026(12) 0.43088(12) 0.159(2) Uani 1 1 d .
C14 C 0.84019(11) 0.11687(10) 0.44953(13) 0.155(2) Uani 1 1 d .
H14 H 0.8625 0.1143 0.4373 0.186 Uiso 1 1 calc R
C15 C 0.73609(9) 0.12868(10) 0.50397(10) 0.149(2) Uani 1 1 d .
H15A H 0.7363 0.1501 0.5199 0.179 Uiso 1 1 calc R
H15B H 0.7173 0.1324 0.4855 0.179 Uiso 1 1 calc R
C16 C 0.72652(9) 0.09543(9) 0.52631(10) 0.139(2) Uani 1 1 d .
C17 C 0.73258(8) 0.09428(10) 0.56416(11) 0.142(2) Uani 1 1 d .
C18 C 0.72739(9) 0.06236(11) 0.58457(9) 0.144(2) Uani 1 1 d .
C19 C 0.71221(7) 0.03208(10) 0.56666(10) 0.139(2) Uani 1 1 d .
H19 H 0.7081 0.0107 0.5800 0.167 Uiso 1 1 calc R
C20 C 0.70287(8) 0.03278(10) 0.52902(9) 0.137(2) Uani 1 1 d .
C21 C 0.71152(8) 0.06429(10) 0.50994(10) 0.138(2) Uani 1 1 d .
H21 H 0.7071 0.0648 0.4848 0.166 Uiso 1 1 calc R
C22 C 0.73800(10) 0.05922(11) 0.62469(9) 0.155(2) Uani 1 1 d .
H22A H 0.7195 0.0450 0.6375 0.186 Uiso 1 1 calc R
H22B H 0.7384 0.0836 0.6355 0.186 Uiso 1 1 calc R
C23 C 0.77529(10) 0.04118(13) 0.63022(9) 0.150(2) Uani 1 1 d .
C24 C 0.80763(11) 0.06159(13) 0.62820(9) 0.151(2) Uani 1 1 d .
C25 C 0.84265(11) 0.04397(15) 0.63127(10) 0.156(2) Uani 1 1 d .
C26 C 0.84334(12) 0.00786(16) 0.63694(10) 0.163(2) Uani 1 1 d .
H26 H 0.8661 -0.0036 0.6392 0.195 Uiso 1 1 calc R
C27 C 0.81160(13) -0.01393(12) 0.63971(11) 0.164(2) Uani 1 1 d .
C28 C 0.77812(11) 0.00389(14) 0.63625(10) 0.160(2) Uani 1 1 d .
H28 H 0.7567 -0.0099 0.6381 0.192 Uiso 1 1 calc R
C29 C 0.68235(9) 0.00111(10) 0.51163(9) 0.143(2) Uani 1 1 d .
C30 C 0.81404(14) -0.05542(17) 0.64906(18) 0.204(3) Uani 1 1 d .
O1 O 0.94449(8) 0.01875(8) 0.51926(8) 0.178(2) Uani 1 1 d .
H1 H 0.9489 0.0029 0.5346 0.267 Uiso 1 1 calc R
O2 O 0.86345(7) 0.12876(7) 0.58401(7) 0.168(2) Uani 1 1 d .
H2 H 0.8600 0.1455 0.5694 0.252 Uiso 1 1 calc R
O3 O 0.80651(7) 0.14276(8) 0.54013(8) 0.172(2) Uani 1 1 d .
H3A H 0.7854 0.1444 0.5478 0.258 Uiso 1 1 calc R
O4 O 0.80705(7) 0.10060(12) 0.39504(9) 0.207(2) Uani 1 1 d .
H4 H 0.8281 0.0978 0.3875 0.311 Uiso 1 1 calc R
O5 O 0.74493(7) 0.12602(7) 0.58106(7) 0.163(2) Uani 1 1 d .
O6 O 0.80616(7) 0.09820(10) 0.62189(8) 0.177(2) Uani 1 1 d .
C31 C 0.71535(13) 0.14936(14) 0.59430(16) 0.197(2) Uani 1 1 d .
H31A H 0.7255 0.1707 0.6059 0.295 Uiso 1 1 calc R
H31B H 0.7008 0.1360 0.6117 0.295 Uiso 1 1 calc R
H31C H 0.7002 0.1568 0.5740 0.295 Uiso 1 1 calc R
C32 C 0.80511(19) 0.1206(2) 0.6541(2) 0.238(3) Uani 1 1 d .
H32A H 0.8041 0.1460 0.6470 0.357 Uiso 1 1 calc R
H32B H 0.8268 0.1164 0.6685 0.357 Uiso 1 1 calc R
H32C H 0.7838 0.1146 0.6683 0.357 Uiso 1 1 calc R
C33 C 0.6985(3) -0.03536(18) 0.5238(3) 0.313(6) Uani 1 1 d .
H33A H 0.6969 -0.0374 0.5500 0.469 Uiso 0.50 1 calc PR
H33B H 0.7238 -0.0367 0.5164 0.469 Uiso 0.50 1 calc PR
H33C H 0.6851 -0.0551 0.5126 0.469 Uiso 0.50 1 calc PR
H33D H 0.7069 -0.0487 0.5026 0.469 Uiso 0.50 1 calc PR
H33E H 0.6800 -0.0494 0.5362 0.469 Uiso 0.50 1 calc PR
H33F H 0.7187 -0.0310 0.5401 0.469 Uiso 0.50 1 calc PR
C34 C 0.6874(2) -0.00264(18) 0.47189(17) 0.242(4) Uani 1 1 d .
H34A H 0.6775 0.0186 0.4597 0.363 Uiso 0.50 1 calc PR
H34B H 0.6749 -0.0243 0.4634 0.363 Uiso 0.50 1 calc PR
H34C H 0.7131 -0.0047 0.4665 0.363 Uiso 0.50 1 calc PR
H34D H 0.6995 -0.0255 0.4667 0.363 Uiso 0.50 1 calc PR
H34E H 0.7021 0.0173 0.4630 0.363 Uiso 0.50 1 calc PR
H34F H 0.6639 -0.0022 0.4600 0.363 Uiso 0.50 1 calc PR
C35 C 0.64415(16) 0.0035(3) 0.5220(3) 0.342(7) Uani 1 1 d .
H35A H 0.6421 0.0022 0.5482 0.513 Uiso 0.50 1 calc PR
H35B H 0.6309 -0.0165 0.5111 0.513 Uiso 0.50 1 calc PR
H35C H 0.6341 0.0263 0.5134 0.513 Uiso 0.50 1 calc PR
H35D H 0.6293 0.0058 0.5003 0.513 Uiso 0.50 1 calc PR
H35E H 0.6405 0.0246 0.5374 0.513 Uiso 0.50 1 calc PR
H35F H 0.6372 -0.0183 0.5351 0.513 Uiso 0.50 1 calc PR
C36 C 0.8495(3) -0.0721(3) 0.6366(6) 0.401(11) Uani 1 1 d .
H36A H 0.8521 -0.0688 0.6106 0.601 Uiso 0.50 1 calc PR
H36B H 0.8495 -0.0979 0.6423 0.601 Uiso 0.50 1 calc PR
H36C H 0.8696 -0.0604 0.6490 0.601 Uiso 0.50 1 calc PR
H36D H 0.8620 -0.0826 0.6573 0.601 Uiso 0.50 1 calc PR
H36E H 0.8646 -0.0535 0.6257 0.601 Uiso 0.50 1 calc PR
H36F H 0.8446 -0.0910 0.6189 0.601 Uiso 0.50 1 calc PR
C37 C 0.78465(19) -0.07642(16) 0.6299(2) 0.230(3) Uani 1 1 d .
H37A H 0.7886 -0.0752 0.6038 0.346 Uiso 0.50 1 calc PR
H37B H 0.7611 -0.0660 0.6357 0.346 Uiso 0.50 1 calc PR
H37C H 0.7853 -0.1016 0.6376 0.346 Uiso 0.50 1 calc PR
H37D H 0.7681 -0.0867 0.6476 0.346 Uiso 0.50 1 calc PR
H37E H 0.7955 -0.0958 0.6157 0.346 Uiso 0.50 1 calc PR
H37F H 0.7714 -0.0603 0.6138 0.346 Uiso 0.50 1 calc PR
C38 C 0.8124(7) -0.0597(3) 0.6879(3) 0.508(18) Uani 1 1 d .
H38A H 0.7893 -0.0505 0.6968 0.762 Uiso 0.50 1 calc PR
H38B H 0.8321 -0.0461 0.6991 0.762 Uiso 0.50 1 calc PR
H38C H 0.8146 -0.0852 0.6941 0.762 Uiso 0.50 1 calc PR
H38D H 0.8347 -0.0707 0.6965 0.762 Uiso 0.50 1 calc PR
H38E H 0.7919 -0.0751 0.6942 0.762 Uiso 0.50 1 calc PR
H38F H 0.8094 -0.0360 0.6992 0.762 Uiso 0.50 1 calc PR
OW1 O 0.94889(14) -0.05111(14) 0.55111(14) 0.258(3) Uiso 1 3 d S
OW2 O 0.7500 0.2500 0.7500 0.48(2) Uiso 1 8 d S
OW3 O 0.7261(9) 0.1778(8) 0.6821(8) 0.305(17) Uiso 0.26(2) 1 d P
OW4 O 0.7500 0.1012(8) 0.7500 0.443(12) Uiso 1 4 d S
OW5 O 0.7285(7) 0.1981(7) 0.3991(10) 0.59(2) Uiso 1.00(5) 1 d .
OW6 O 0.6409(8) 0.2397(8) 0.6744(7) 0.447(17) Uiso 0.61(3) 1 d P
OW7 O 0.7500 0.1563(11) 0.7500 0.40(2) Uiso 0.61(5) 4 d SP
OW8 O 0.7233(17) 0.0540(16) 0.764(3) 0.49(4) Uiso 0.28(3) 1 d P
OW9 O 0.7220(10) 0.2551(11) 0.5595(10) 0.51(3) Uiso 0.55(6) 1 d P

loop_
_atom_site_aniso_label
_atom_site_aniso_U_11
_atom_site_aniso_U_22
_atom_site_aniso_U_33
_atom_site_aniso_U_23
_atom_site_aniso_U_13
_atom_site_aniso_U_12
C1 0.155(3) 0.212(4) 0.149(4) -0.009(2) -0.0191(19) -0.018(2)
C2 0.127(3) 0.181(4) 0.160(4) 0.005(3) -0.0133(19) -0.025(2)
C3 0.136(3) 0.167(3) 0.151(4) 0.018(2) -0.0134(18) -0.003(2)
C4 0.133(3) 0.159(3) 0.162(4) 0.009(2) -0.007(2) 0.0003(19)
C5 0.135(3) 0.157(3) 0.161(3) -0.004(2) -0.0041(17) -0.006(2)
C6 0.127(3) 0.148(3) 0.171(4) 0.008(2) -0.0132(19) -0.0280(18)
C7 0.144(3) 0.147(3) 0.172(4) -0.006(3) -0.017(2) -0.0204(19)
C8 0.138(3) 0.149(3) 0.175(3) 0.012(2) -0.0059(19) -0.0167(16)
C9 0.144(4) 0.130(3) 0.171(4) 0.0090(18) 0.002(2) -0.0073(15)
C10 0.154(4) 0.130(3) 0.145(3) -0.0047(16) 0.006(2) -0.0004(15)
C11 0.138(3) 0.126(3) 0.164(4) 0.0075(17) 0.002(2) -0.0002(14)
C12 0.149(3) 0.158(3) 0.150(3) 0.002(2) -0.004(2) 0.0036(18)
C13 0.140(4) 0.177(4) 0.161(4) 0.003(2) 0.016(2) 0.0077(19)
C14 0.139(3) 0.157(3) 0.170(4) 0.003(2) 0.008(2) -0.0063(17)
C15 0.130(3) 0.152(3) 0.166(3) -0.0077(18) 0.0015(17) 0.0101(15)
C16 0.126(3) 0.152(3) 0.139(3) -0.0024(19) 0.0032(15) 0.0081(16)
C17 0.123(3) 0.149(3) 0.153(4) -0.014(2) 0.0016(15) 0.0025(16)
C18 0.127(3) 0.175(4) 0.131(3) -0.001(2) 0.0060(16) 0.0040(18)
C19 0.118(3) 0.157(3) 0.143(3) -0.0060(18) 0.0025(15) 0.0001(15)
C20 0.120(3) 0.154(3) 0.136(3) -0.004(2) 0.0025(15) 0.0103(16)
C21 0.124(3) 0.143(3) 0.148(3) -0.006(2) -0.0006(15) 0.0061(16)
C22 0.137(3) 0.179(3) 0.150(3) -0.0135(19) 0.0074(16) -0.004(2)
C23 0.141(4) 0.186(4) 0.123(3) -0.0114(18) -0.0051(14) -0.002(3)
C24 0.130(4) 0.180(4) 0.144(3) -0.012(2) -0.0136(15) -0.001(3)
C25 0.158(4) 0.181(5) 0.128(3) -0.0045(19) -0.0131(16) -0.011(3)
C26 0.154(3) 0.191(5) 0.143(3) -0.002(2) -0.0113(18) 0.010(3)
C27 0.167(4) 0.166(4) 0.160(3) 0.004(2) -0.019(2) -0.004(3)
C28 0.147(4) 0.185(5) 0.148(3) 0.002(2) -0.0141(17) -0.009(2)
C29 0.131(3) 0.154(3) 0.145(3) -0.0005(18) 0.0052(15) -0.0027(18)
C30 0.182(4) 0.195(5) 0.236(6) 0.004(4) -0.043(3) 0.004(3)
O1 0.167(3) 0.185(3) 0.181(3) 0.0199(16) 0.0070(14) 0.0219(17)
O2 0.165(3) 0.158(3) 0.182(3) -0.0259(15) -0.0031(13) -0.0112(13)
O3 0.160(2) 0.179(3) 0.176(3) -0.0155(15) 0.0024(13) -0.0081(12)
O4 0.155(3) 0.310(5) 0.157(3) -0.029(2) 0.0101(14) 0.0126(19)
O5 0.149(3) 0.168(3) 0.172(3) -0.0203(14) 0.0048(12) -0.0011(14)
O6 0.158(3) 0.168(3) 0.206(3) -0.0061(19) -0.0175(14) -0.0102(15)
C31 0.185(4) 0.185(4) 0.220(4) -0.042(3) 0.028(3) 0.022(3)
C32 0.227(6) 0.207(5) 0.280(7) -0.070(5) -0.013(4) 0.020(4)
C33 0.409(12) 0.171(5) 0.358(10) 0.008(5) -0.191(9) -0.064(6)
C34 0.319(8) 0.243(6) 0.164(4) -0.045(3) 0.041(4) -0.103(5)
C35 0.126(4) 0.433(12) 0.467(13) -0.285(11) 0.035(5) -0.052(5)
C36 0.236(9) 0.201(7) 0.77(4) 0.000(11) -0.013(12) 0.009(5)
C37 0.233(6) 0.181(4) 0.277(7) 0.010(4) -0.029(4) -0.005(3)
C38 1.02(5) 0.241(8) 0.258(11) 0.039(7) -0.27(2) -0.063(16)

loop_
_atom_type_symbol
_atom_type_description
_atom_type_scat_dispersion_real
_atom_type_scat_dispersion_imag
_atom_type_scat_source
C C 0.0033 0.0016 'International Tables Vol C Tables 4.2.6.8 and 6.1.1.4'
O O 0.0106 0.0060 'International Tables Vol C Tables 4.2.6.8 and 6.1.1.4'
H H 0.0000 0.0000 'International Tables Vol C Tables 4.2.6.8 and 6.1.1.4'

loop_
_geom_angle_atom_site_label_1
_geom_angle_atom_site_label_2
_geom_angle_atom_site_label_3
_geom_angle
_geom_angle_site_symmetry_1
_geom_angle_site_symmetry_3
C25 C1 C2 114.0(3) . .
C25 C1 H1A 108.7 . .
C2 C1 H1A 108.7 . .
C25 C1 H1B 108.7 . .
C2 C1 H1B 108.7 . .
H1A C1 H1B 107.6 . .
C7 C2 C3 118.2(4) . .
C7 C2 C1 123.1(4) . .
C3 C2 C1 118.7(4) . .
C4 C3 C2 119.1(3) . .
C4 C3 H3 120.5 . .
C2 C3 H3 120.5 . .
C3 C4 C5 122.5(3) . .
C3 C4 O1 118.6(3) . .
C5 C4 O1 118.9(4) . .
C4 C5 C6 119.9(4) . .
C4 C5 H5 120.0 . .
C6 C5 H5 120.0 . .
C5 C6 C7 117.5(3) . .
C5 C6 C8 121.4(4) . .
C7 C6 C8 121.1(4) . .
C2 C7 O2 117.3(4) . .
C2 C7 C6 122.6(4) . .
O2 C7 C6 120.1(4) . .
C6 C8 C9 114.7(3) . .
C6 C8 H8A 108.6 . .
C9 C8 H8A 108.6 . .
C6 C8 H8B 108.6 . .
C9 C8 H8B 108.6 . .
H8A C8 H8B 107.6 . .
C10 C9 C14 116.3(3) . .
C10 C9 C8 124.7(4) . .
C14 C9 C8 119.0(3) . .
C11 C10 C9 123.1(4) . .
C11 C10 O3 121.4(3) . .
C9 C10 O3 115.4(3) . .
C12 C11 C10 119.4(3) . .
C12 C11 C15 118.4(3) . .
C10 C11 C15 122.2(4) . .
C11 C12 C13 121.2(4) . .
C11 C12 H12 119.4 . .
C13 C12 H12 119.4 . .
O4 C13 C14 122.8(3) . .
O4 C13 C12 118.5(4) . .
C14 C13 C12 118.6(4) . .
C13 C14 C9 121.4(4) . .
C13 C14 H14 119.3 . .
C9 C14 H14 119.3 . .
C16 C15 C11 112.9(3) . .
C16 C15 H15A 109.0 . .
C11 C15 H15A 109.0 . .
C16 C15 H15B 109.0 . .
C11 C15 H15B 109.0 . .
H15A C15 H15B 107.8 . .
C21 C16 C17 117.4(3) . .
C21 C16 C15 121.1(3) . .
C17 C16 C15 121.5(3) . .
O5 C17 C18 120.2(3) . .
O5 C17 C16 117.7(3) . .
C18 C17 C16 122.0(3) . .
C17 C18 C19 117.6(3) . .
C17 C18 C22 122.9(3) . .
C19 C18 C22 119.5(3) . .
C18 C19 C20 122.3(3) . .
C18 C19 H19 118.8 . .
C20 C19 H19 118.8 . .
C21 C20 C19 116.7(3) . .
C21 C20 C29 122.4(3) . .
C19 C20 C29 120.7(3) . .
C20 C21 C16 123.5(3) . .
C20 C21 H21 118.3 . .
C16 C21 H21 118.3 . .
C18 C22 C23 112.8(3) . .
C18 C22 H22A 109.0 . .
C23 C22 H22A 109.0 . .
C18 C22 H22B 109.0 . .
C23 C22 H22B 109.0 . .
H22A C22 H22B 107.8 . .
C28 C23 C24 118.0(3) . .
C28 C23 C22 120.8(4) . .
C24 C23 C22 121.1(4) . .
O6 C24 C23 120.0(3) . .
O6 C24 C25 119.3(4) . .
C23 C24 C25 120.6(4) . .
C26 C25 C24 118.1(4) . .
C26 C25 C1 120.5(4) . .
C24 C25 C1 121.3(5) . .
C25 C26 C27 123.6(4) . .
C25 C26 H26 118.2 . .
C27 C26 H26 118.2 . .
C28 C27 C26 116.9(4) . .
C28 C27 C30 121.7(4) . .
C26 C27 C30 121.2(4) . .
C23 C28 C27 122.7(4) . .
C23 C28 H28 118.6 . .
C27 C28 H28 118.6 . .
C35 C29 C34 112.6(5) . .
C35 C29 C20 108.7(3) . .
C34 C29 C20 115.0(3) . .
C35 C29 C33 110.5(7) . .
C34 C29 C33 99.0(6) . .
C20 C29 C33 110.7(3) . .
C38 C30 C37 112.3(9) . .
C38 C30 C36 107.0(12) . .
C37 C30 C36 105.6(8) . .
C38 C30 C27 108.7(7) . .
C37 C30 C27 110.8(4) . .
C36 C30 C27 112.3(6) . .
C4 O1 H1 109.5 . .
C7 O2 H2 109.5 . .
C10 O3 H3A 109.5 . .
C13 O4 H4 109.5 . .
C17 O5 C31 113.3(3) . .
C24 O6 C32 115.1(4) . .
O5 C31 H31A 109.5 . .
O5 C31 H31B 109.5 . .
H31A C31 H31B 109.5 . .
O5 C31 H31C 109.5 . .
H31A C31 H31C 109.5 . .
H31B C31 H31C 109.5 . .
O6 C32 H32A 109.5 . .
O6 C32 H32B 109.5 . .
H32A C32 H32B 109.5 . .
O6 C32 H32C 109.5 . .
H32A C32 H32C 109.5 . .
H32B C32 H32C 109.5 . .
C29 C33 H33A 109.5 . .
C29 C33 H33B 109.5 . .
H33A C33 H33B 109.5 . .
C29 C33 H33C 109.5 . .
H33A C33 H33C 109.5 . .
H33B C33 H33C 109.5 . .
C29 C33 H33D 109.5 . .
H33A C33 H33D 141.1 . .
H33B C33 H33D 56.3 . .
H33C C33 H33D 56.3 . .
C29 C33 H33E 109.5 . .
H33A C33 H33E 56.3 . .
H33B C33 H33E 141.1 . .
H33C C33 H33E 56.3 . .
H33D C33 H33E 109.5 . .
C29 C33 H33F 109.5 . .
H33A C33 H33F 56.3 . .
H33B C33 H33F 56.3 . .
H33C C33 H33F 141.1 . .
H33D C33 H33F 109.5 . .
H33E C33 H33F 109.5 . .
C29 C34 H34A 109.5 . .
C29 C34 H34B 109.5 . .
H34A C34 H34B 109.5 . .
C29 C34 H34C 109.5 . .
H34A C34 H34C 109.5 . .
H34B C34 H34C 109.5 . .
C29 C34 H34D 109.5 . .
H34A C34 H34D 141.1 . .
H34B C34 H34D 56.3 . .
H34C C34 H34D 56.3 . .
C29 C34 H34E 109.5 . .
H34A C34 H34E 56.3 . .
H34B C34 H34E 141.1 . .
H34C C34 H34E 56.3 . .
H34D C34 H34E 109.5 . .
C29 C34 H34F 109.5 . .
H34A C34 H34F 56.3 . .
H34B C34 H34F 56.3 . .
H34C C34 H34F 141.1 . .
H34D C34 H34F 109.5 . .
H34E C34 H34F 109.5 . .
C29 C35 H35A 109.5 . .
C29 C35 H35B 109.5 . .
H35A C35 H35B 109.5 . .
C29 C35 H35C 109.5 . .
H35A C35 H35C 109.5 . .
H35B C35 H35C 109.5 . .
C29 C35 H35D 109.5 . .
H35A C35 H35D 141.1 . .
H35B C35 H35D 56.3 . .
H35C C35 H35D 56.3 . .
C29 C35 H35E 109.5 . .
H35A C35 H35E 56.3 . .
H35B C35 H35E 141.1 . .
H35C C35 H35E 56.3 . .
H35D C35 H35E 109.5 . .
C29 C35 H35F 109.5 . .
H35A C35 H35F 56.3 . .
H35B C35 H35F 56.3 . .
H35C C35 H35F 141.1 . .
H35D C35 H35F 109.5 . .
H35E C35 H35F 109.5 . .
C30 C36 H36A 109.5 . .
C30 C36 H36B 109.5 . .
H36A C36 H36B 109.5 . .
C30 C36 H36C 109.5 . .
H36A C36 H36C 109.5 . .
H36B C36 H36C 109.5 . .
C30 C36 H36D 109.5 . .
H36A C36 H36D 141.1 . .
H36B C36 H36D 56.3 . .
H36C C36 H36D 56.3 . .
C30 C36 H36E 109.5 . .
H36A C36 H36E 56.3 . .
H36B C36 H36E 141.1 . .
H36C C36 H36E 56.3 . .
H36D C36 H36E 109.5 . .
C30 C36 H36F 109.5 . .
H36A C36 H36F 56.3 . .
H36B C36 H36F 56.3 . .
H36C C36 H36F 141.1 . .
H36D C36 H36F 109.5 . .
H36E C36 H36F 109.5 . .
C30 C37 H37A 109.5 . .
C30 C37 H37B 109.5 . .
H37A C37 H37B 109.5 . .
C30 C37 H37C 109.5 . .
H37A C37 H37C 109.5 . .
H37B C37 H37C 109.5 . .
C30 C37 H37D 109.5 . .
H37A C37 H37D 141.1 . .
H37B C37 H37D 56.3 . .
H37C C37 H37D 56.3 . .
C30 C37 H37E 109.5 . .
H37A C37 H37E 56.3 . .
H37B C37 H37E 141.1 . .
H37C C37 H37E 56.3 . .
H37D C37 H37E 109.5 . .
C30 C37 H37F 109.5 . .
H37A C37 H37F 56.3 . .
H37B C37 H37F 56.3 . .
H37C C37 H37F 141.1 . .
H37D C37 H37F 109.5 . .
H37E C37 H37F 109.5 . .
C30 C38 H38A 109.5 . .
C30 C38 H38B 109.5 . .
H38A C38 H38B 109.5 . .
C30 C38 H38C 109.5 . .
H38A C38 H38C 109.5 . .
H38B C38 H38C 109.5 . .
C30 C38 H38D 109.5 . .
H38A C38 H38D 141.1 . .
H38B C38 H38D 56.3 . .
H38C C38 H38D 56.3 . .
C30 C38 H38E 109.5 . .
H38A C38 H38E 56.3 . .
H38B C38 H38E 141.1 . .
H38C C38 H38E 56.3 . .
H38D C38 H38E 109.5 . .
C30 C38 H38F 109.5 . .
H38A C38 H38F 56.3 . .
H38B C38 H38F 56.3 . .
H38C C38 H38F 141.1 . .
H38D C38 H38F 109.5 . .
H38E C38 H38F 109.5 . .
OW6 OW5 OW9 147(3) 36_656 39_656
OW8 OW8 OW8 90.00(3) 21_556 23_655

loop_
_geom_bond_atom_site_label_1
_geom_bond_atom_site_label_2
_geom_bond_distance
_geom_bond_site_symmetry_2
C1 C25 1.512(6) .
C1 C2 1.529(6) .
C1 H1A 0.9700 .
C1 H1B 0.9700 .
C2 C7 1.365(6) .
C2 C3 1.420(6) .
C3 C4 1.362(5) .
C3 H3 0.9300 .
C4 C5 1.372(5) .
C4 O1 1.400(5) .
C5 C6 1.390(5) .
C5 H5 0.9300 .
C6 C7 1.413(5) .
C6 C8 1.497(5) .
C7 O2 1.387(5) .
C8 C9 1.505(5) .
C8 H8A 0.9700 .
C8 H8B 0.9700 .
C9 C10 1.386(5) .
C9 C14 1.416(6) .
C10 C11 1.377(5) .
C10 O3 1.404(4) .
C11 C12 1.341(5) .
C11 C15 1.532(5) .
C12 C13 1.413(5) .
C12 H12 0.9300 .
C13 O4 1.352(5) .
C13 C14 1.378(6) .
C14 H14 0.9300 .
C15 C16 1.499(5) .
C15 H15A 0.9700 .
C15 H15B 0.9700 .
C16 C21 1.393(5) .
C16 C17 1.397(5) .
C17 O5 1.384(4) .
C17 C18 1.392(5) .
C18 C19 1.395(5) .
C18 C22 1.515(5) .
C19 C20 1.412(5) .
C19 H19 0.9300 .
C20 C21 1.378(5) .
C20 C29 1.513(5) .
C21 H21 0.9300 .
C22 C23 1.522(5) .
C22 H22A 0.9700 .
C22 H22B 0.9700 .
C23 C28 1.379(5) .
C23 C24 1.394(5) .
C24 O6 1.354(5) .
C24 C25 1.432(6) .
C25 C26 1.331(6) .
C26 C27 1.405(6) .
C26 H26 0.9300 .
C27 C28 1.387(6) .
C27 C30 1.551(8) .
C28 H28 0.9300 .
C29 C35 1.443(7) .
C29 C34 1.465(7) .
C29 C33 1.518(8) .
C30 C38 1.424(13) .
C30 C37 1.489(9) .
C30 C36 1.498(12) .
O1 H1 0.8200 .
O2 H2 0.8200 .
O3 H3A 0.8200 .
O4 H4 0.8200 .
O5 C31 1.454(5) .
O6 C32 1.429(7) .
C31 H31A 0.9600 .
C31 H31B 0.9600 .
C31 H31C 0.9600 .
C32 H32A 0.9600 .
C32 H32B 0.9600 .
C32 H32C 0.9600 .
C33 H33A 0.9600 .
C33 H33B 0.9600 .
C33 H33C 0.9600 .
C33 H33D 0.9600 .
C33 H33E 0.9600 .
C33 H33F 0.9600 .
C34 H34A 0.9600 .
C34 H34B 0.9600 .
C34 H34C 0.9600 .
C34 H34D 0.9600 .
C34 H34E 0.9600 .
C34 H34F 0.9600 .
C35 H35A 0.9600 .
C35 H35B 0.9600 .
C35 H35C 0.9600 .
C35 H35D 0.9600 .
C35 H35E 0.9600 .
C35 H35F 0.9600 .
C36 H36A 0.9600 .
C36 H36B 0.9600 .
C36 H36C 0.9600 .
C36 H36D 0.9600 .
C36 H36E 0.9600 .
C36 H36F 0.9600 .
C37 H37A 0.9600 .
C37 H37B 0.9600 .
C37 H37C 0.9600 .
C37 H37D 0.9600 .
C37 H37E 0.9600 .
C37 H37F 0.9600 .
C38 H38A 0.9600 .
C38 H38B 0.9600 .
C38 H38C 0.9600 .
C38 H38D 0.9600 .
C38 H38E 0.9600 .
C38 H38F 0.9600 .
OW5 OW6 1.74(3) 36_656
OW5 OW9 1.84(4) 39_656
OW6 OW5 1.74(3) 30_656
OW8 OW8 1.56(6) 21_556
OW8 OW8 1.56(6) 23_655
OW9 OW5 1.84(4) 40_666
